data_7011290
loop_
_publ_author_name
'Lorenzo Tei'
'Alexander J. Blake'
'Paul A. Cooke'
'Claudia Caltagirone'
'Francesco Demartin'
'Vito Lippolis'
'Francesca Morale'
'Claire Wilson'
'Martin Schr\"oder'

_publ_section_title
;
 Nitrile functionalised pendant-arm derivatives of aza- and mixed donor
 macrocyclic ligands as new building blocks for inorganic crystal
 engineering
;
_journal_issue 8
_journal_name_full 'J. Chem. Soc., Dalton Trans.'
_journal_page_first 1662
_journal_page_last 1670
_journal_paper_doi 10.1039/b110134j
_journal_year 2002
_chemical_formula_sum 'C9 H16 Ag B F4 N2 S2'
_chemical_formula_weight 411.04
_space_group_IT_number 15
_symmetry_cell_setting monoclinic
_symmetry_space_group_name_Hall '-C 2yc'
_symmetry_space_group_name_H-M 'C 1 2/c 1'
_atom_sites_solution_hydrogens geom
_atom_sites_solution_primary direct
_atom_sites_solution_secondary difmap
_audit_creation_method SHELXL-97
_cell_angle_alpha 90.00
_cell_angle_beta 92.000(10)
_cell_angle_gamma 90.00
_cell_formula_units_Z 8
_cell_length_a 31.961(5)
_cell_length_b 6.893(4)
_cell_length_c 13.144(2)
_cell_measurement_reflns_used 24
_cell_measurement_temperature 220(2)
_cell_measurement_theta_max 17
_cell_measurement_theta_min 13
_cell_volume 2894.0(18)
_computing_structure_refinement 'SHELXL-97 (Sheldrick, 1997)'
_computing_structure_solution 'SHELXS-97 (Sheldrick, 1990)'
_diffrn_ambient_temperature 220(2)
_diffrn_measured_fraction_theta_full 0.976
_diffrn_measured_fraction_theta_max 0.976
_diffrn_measurement_device_type 'Stoe Stadi-4'
_diffrn_measurement_method omega/theta
_diffrn_radiation_monochromator graphite
_diffrn_radiation_source 'fine-focus sealed tube'
_diffrn_radiation_type MoK\a
_diffrn_radiation_wavelength 0.71073
_diffrn_reflns_av_R_equivalents 0.0175
_diffrn_reflns_av_sigmaI/netI 0.0161
_diffrn_reflns_limit_h_max 38
_diffrn_reflns_limit_h_min -38
_diffrn_reflns_limit_k_max 8
_diffrn_reflns_limit_k_min 0
_diffrn_reflns_limit_l_max 15
_diffrn_reflns_limit_l_min -15
_diffrn_reflns_number 3165
_diffrn_reflns_theta_full 25.06
_diffrn_reflns_theta_max 25.06
_diffrn_reflns_theta_min 2.55
_exptl_absorpt_coefficient_mu 1.711
_exptl_absorpt_correction_T_max 0.707
_exptl_absorpt_correction_T_min 0.286
_exptl_absorpt_correction_type numerical
_exptl_crystal_colour colourless
_exptl_crystal_density_diffrn 1.887
_exptl_crystal_density_method 'not measured'
_exptl_crystal_description 'triangular prism'
_exptl_crystal_F_000 1632
_exptl_crystal_size_max 0.64
_exptl_crystal_size_mid 0.60
_exptl_crystal_size_min 0.13
_refine_diff_density_max 0.803
_refine_diff_density_min -0.871
_refine_diff_density_rms 0.127
_refine_ls_extinction_coef 0.0034(3)
_refine_ls_extinction_expression Fc^*^=kFc[1+0.001xFc^2^\l^3^/sin(2\q)]^-1/4^
_refine_ls_extinction_method SHELXL
_refine_ls_goodness_of_fit_ref 1.096
_refine_ls_hydrogen_treatment mixed
_refine_ls_matrix_type full
_refine_ls_number_parameters 212
_refine_ls_number_reflns 2512
_refine_ls_number_restraints 20
_refine_ls_restrained_S_all 1.162
_refine_ls_R_factor_all 0.0438
_refine_ls_R_factor_gt 0.0405
_refine_ls_shift/su_max 0.032
_refine_ls_shift/su_mean 0.027
_refine_ls_structure_factor_coef Fsqd
_refine_ls_weighting_details 'calc w=1/[\s^2^(Fo^2^)+(0.0747P)^2^+12.2089P] where P=(Fo^2^+2Fc^2^)/3'
_refine_ls_weighting_scheme calc
_refine_ls_wR_factor_gt 0.1104
_refine_ls_wR_factor_ref 0.1162
_reflns_number_gt 2334
_reflns_number_total 2512
_reflns_threshold_expression >2sigma(I)
_cod_data_source_file b110134j.txt
_cod_data_source_block agcnsf
_cod_depositor_comments
;
The following automatic conversions were performed:
'_atom_site_symetry_multiplicity' tag replaced with
'_atom_site_symmetry_multiplicity'.

Automatic conversion script
Id: cif_correct_tags 1440 2010-10-19 06:21:57Z saulius 
;
_cod_original_sg_symbol_H-M C2/c
_cod_database_code 7011290

loop_
_symmetry_equiv_pos_as_xyz
'x, y, z'
'-x, y, -z+1/2'
'x+1/2, y+1/2, z'
'-x+1/2, y+1/2, -z+1/2'
'-x, -y, -z'
'x, -y, z-1/2'
'-x+1/2, -y+1/2, -z'
'x+1/2, -y+1/2, z-1/2'

loop_
_atom_site_label
_atom_site_type_symbol
_atom_site_fract_x
_atom_site_fract_y
_atom_site_fract_z
_atom_site_U_iso_or_equiv
_atom_site_adp_type
_atom_site_occupancy
_atom_site_symmetry_multiplicity
_atom_site_calc_flag
_atom_site_refinement_flags
_atom_site_disorder_assembly
_atom_site_disorder_group
Ag1 Ag 0.145140(10) 1.06648(5) 0.71758(3) 0.0308(2) Uani 1 1 d . . .
N7 N 0.14778(11) 0.7163(6) 0.6828(3) 0.0272(8) Uani 1 1 d . . .
C8 C 0.13264(15) 0.6711(7) 0.5779(3) 0.0334(10) Uani 1 1 d . . .
H8A H 0.1031 0.6341 0.5795 0.040 Uiso 1 1 calc R . .
H8B H 0.1482 0.5590 0.5533 0.040 Uiso 1 1 calc R . .
C9 C 0.13704(15) 0.8377(8) 0.5026(3) 0.0370(12) Uani 1 1 d . . .
H9A H 0.1244 0.7967 0.4371 0.044 Uiso 1 1 calc R . .
H9B H 0.1670 0.8580 0.4924 0.044 Uiso 1 1 calc R . .
S1 S 0.11426(4) 1.06945(18) 0.53564(9) 0.0336(3) Uani 1 1 d . . .
C2 C 0.06022(15) 1.0026(9) 0.5575(4) 0.0362(11) Uani 1 1 d . . .
H2A H 0.0423 1.0642 0.5049 0.043 Uiso 1 1 calc R . .
H2B H 0.0575 0.8619 0.5489 0.043 Uiso 1 1 calc R . .
C3 C 0.04389(15) 1.0569(8) 0.6610(4) 0.0379(12) Uani 1 1 d . . .
H3A H 0.0152 1.0073 0.6642 0.045 Uiso 1 1 calc R . .
H3B H 0.0422 1.1987 0.6641 0.045 Uiso 1 1 calc R . .
S4 S 0.07253(4) 0.9753(2) 0.77456(9) 0.0339(3) Uani 1 1 d . . .
C5 C 0.07554(15) 0.7133(8) 0.7580(4) 0.0388(12) Uani 1 1 d . . .
H5A H 0.0601 0.6509 0.8123 0.047 Uiso 1 1 calc R . .
H5B H 0.0615 0.6790 0.6930 0.047 Uiso 1 1 calc R . .
C6 C 0.11981(16) 0.6319(8) 0.7595(4) 0.0362(11) Uani 1 1 d . . .
H6A H 0.1327 0.6529 0.8274 0.043 Uiso 1 1 calc R . .
H6B H 0.1181 0.4914 0.7484 0.043 Uiso 1 1 calc R . .
C71 C 0.19045(14) 0.6454(7) 0.7050(4) 0.0334(10) Uani 1 1 d . . .
H71A H 0.1913 0.5050 0.6933 0.040 Uiso 1 1 calc R . .
H71B H 0.1979 0.6688 0.7769 0.040 Uiso 1 1 calc R . .
C72 C 0.22251(14) 0.7439(8) 0.6393(4) 0.0351(11) Uani 1 1 d . . .
H72A H 0.2187 0.6995 0.5688 0.042 Uiso 1 1 calc R . .
H72B H 0.2181 0.8846 0.6404 0.042 Uiso 1 1 calc R . .
C73 C 0.26506(15) 0.7000(8) 0.6762(4) 0.0355(11) Uani 1 1 d . . .
N74 N 0.29786(12) 0.6653(6) 0.7072(3) 0.0379(9) Uani 1 1 d . . .
B1 B 0.0000 0.5000 0.5000 0.080(4) Uani 1 2 d SD . .
F1 F -0.0053(3) 0.6684(11) 0.5591(7) 0.072(2) Uani 0.50 1 d PD A -1
F2 F -0.0201(6) 0.492(3) 0.4196(9) 0.157(8) Uani 0.50 1 d PD A -1
F3 F 0.0404(3) 0.4503(15) 0.5165(12) 0.093(3) Uani 0.50 1 d PD A -1
F4 F -0.0232(3) 0.3620(13) 0.5756(8) 0.084(3) Uani 0.50 1 d PD A -1
B2 B 0.2500 0.2500 0.5000 0.050(2) Uani 1 2 d SD . .
F5 F 0.2775(5) 0.0854(15) 0.5412(8) 0.111(4) Uani 0.50 1 d PD B -2
F6 F 0.2148(5) 0.195(4) 0.532(2) 0.220(12) Uani 0.50 1 d PD B -2
F7 F 0.2567(6) 0.222(2) 0.4010(6) 0.103(4) Uani 0.50 1 d PD B -2
F8 F 0.2697(7) 0.3949(19) 0.5380(19) 0.164(8) Uani 0.50 1 d PD B -2

loop_
_atom_site_aniso_label
_atom_site_aniso_U_11
_atom_site_aniso_U_22
_atom_site_aniso_U_33
_atom_site_aniso_U_23
_atom_site_aniso_U_13
_atom_site_aniso_U_12
Ag1 0.0158(3) 0.0349(3) 0.0412(3) -0.00363(13) -0.00498(16) -0.00106(12)
N7 0.0177(18) 0.035(2) 0.0291(18) 0.0050(16) -0.0002(14) 0.0052(15)
C8 0.028(2) 0.040(3) 0.032(2) -0.007(2) -0.0031(18) 0.006(2)
C9 0.021(2) 0.063(3) 0.027(2) 0.000(2) -0.0002(17) 0.012(2)
S1 0.0192(6) 0.0489(8) 0.0325(6) 0.0113(5) -0.0006(5) 0.0027(5)
C2 0.020(2) 0.054(3) 0.033(2) 0.006(2) -0.0063(19) 0.004(2)
C3 0.013(2) 0.059(3) 0.042(3) 0.003(2) -0.0010(19) 0.007(2)
S4 0.0156(6) 0.0563(8) 0.0300(6) -0.0018(5) 0.0028(4) 0.0032(5)
C5 0.023(2) 0.049(3) 0.045(3) 0.009(2) 0.005(2) -0.012(2)
C6 0.031(3) 0.041(3) 0.037(2) 0.011(2) 0.005(2) -0.001(2)
C71 0.023(2) 0.037(3) 0.039(2) 0.006(2) -0.0053(19) 0.009(2)
C72 0.017(2) 0.050(3) 0.039(2) 0.005(2) 0.0017(18) 0.011(2)
C73 0.026(3) 0.042(3) 0.037(2) -0.003(2) 0.001(2) 0.008(2)
N74 0.021(2) 0.048(2) 0.044(2) -0.003(2) -0.0033(17) 0.0090(18)
B1 0.060(8) 0.048(6) 0.127(12) -0.018(7) -0.043(8) 0.002(6)
F1 0.065(5) 0.054(5) 0.097(6) -0.010(4) 0.017(5) -0.005(4)
F2 0.20(2) 0.188(17) 0.080(9) 0.007(10) -0.074(11) -0.098(16)
F3 0.072(7) 0.080(7) 0.128(10) 0.005(6) 0.018(7) 0.018(5)
F4 0.071(6) 0.057(5) 0.121(8) 0.024(5) -0.013(5) -0.012(4)
B2 0.060(6) 0.053(5) 0.037(4) -0.010(4) 0.017(4) -0.015(5)
F5 0.163(13) 0.084(7) 0.084(7) 0.006(5) -0.020(8) 0.040(7)
F6 0.144(17) 0.27(3) 0.26(3) 0.09(2) 0.105(19) -0.044(19)
F7 0.150(12) 0.108(9) 0.052(5) -0.014(5) 0.002(6) 0.049(9)
F8 0.191(19) 0.082(9) 0.22(2) -0.071(12) -0.014(16) -0.042(11)

loop_
_atom_type_symbol
_atom_type_description
_atom_type_scat_dispersion_real
_atom_type_scat_dispersion_imag
_atom_type_scat_source
C C 0.0033 0.0016 'International Tables Vol C Tables 4.2.6.8 and 6.1.1.4'
H H 0.0000 0.0000 'International Tables Vol C Tables 4.2.6.8 and 6.1.1.4'
B B 0.0013 0.0007 'International Tables Vol C Tables 4.2.6.8 and 6.1.1.4'
N N 0.0061 0.0033 'International Tables Vol C Tables 4.2.6.8 and 6.1.1.4'
F F 0.0171 0.0103 'International Tables Vol C Tables 4.2.6.8 and 6.1.1.4'
S S 0.1246 0.1234 'International Tables Vol C Tables 4.2.6.8 and 6.1.1.4'
Ag Ag -0.8971 1.1015 'International Tables Vol C Tables 4.2.6.8 and 6.1.1.4'

loop_
_geom_angle_atom_site_label_1
_geom_angle_atom_site_label_2
_geom_angle_atom_site_label_3
_geom_angle
_geom_angle_site_symmetry_1
_geom_angle_site_symmetry_3
_geom_angle_publ_flag
N74 Ag1 N7 111.23(15) 4_556 . ?
N74 Ag1 S4 135.18(12) 4_556 . ?
N7 Ag1 S4 81.36(9) . . ?
N74 Ag1 S1 136.09(12) 4_556 . ?
N7 Ag1 S1 81.27(9) . . ?
S4 Ag1 S1 87.19(4) . . ?
C71 N7 C8 112.8(4) . . ?
C71 N7 C6 108.1(4) . . ?
C8 N7 C6 111.4(4) . . ?
C71 N7 Ag1 109.1(3) . . ?
C8 N7 Ag1 111.6(3) . . ?
C6 N7 Ag1 103.4(3) . . ?
N7 C8 C9 114.3(4) . . ?
C8 C9 S1 117.4(3) . . ?
C9 S1 C2 101.9(3) . . ?
C9 S1 Ag1 94.13(15) . . ?
C2 S1 Ag1 100.83(16) . . ?
C3 C2 S1 115.9(4) . . ?
C2 C3 S4 118.8(3) . . ?
C3 S4 C5 103.7(3) . . ?
C3 S4 Ag1 96.93(17) . . ?
C5 S4 Ag1 99.05(16) . . ?
C6 C5 S4 114.7(4) . . ?
N7 C6 C5 115.3(4) . . ?
N7 C71 C72 112.2(4) . . ?
C73 C72 C71 110.9(4) . . ?
N74 C73 C72 178.4(5) . . ?
C73 N74 Ag1 170.4(4) . 4_546 ?
F2 B1 F2 180.0(17) . 5_566 ?
F2 B1 F3 53.0(10) . 5_566 ?
F2 B1 F3 127.0(10) 5_566 5_566 ?
F2 B1 F3 127.0(10) . . ?
F2 B1 F3 53.0(10) 5_566 . ?
F3 B1 F3 180.0(13) 5_566 . ?
F2 B1 F1 63.6(10) . 5_566 ?
F2 B1 F1 116.4(10) 5_566 5_566 ?
F3 B1 F1 104.6(6) 5_566 5_566 ?
F3 B1 F1 75.4(6) . 5_566 ?
F2 B1 F1 116.4(10) . . ?
F2 B1 F1 63.6(10) 5_566 . ?
F3 B1 F1 75.4(6) 5_566 . ?
F3 B1 F1 104.6(6) . . ?
F1 B1 F1 180.0(7) 5_566 . ?
F2 B1 F4 74.1(8) . 5_566 ?
F2 B1 F4 105.9(8) 5_566 5_566 ?
F3 B1 F4 102.4(6) 5_566 5_566 ?
F3 B1 F4 77.6(6) . 5_566 ?
F1 B1 F4 94.6(5) 5_566 5_566 ?
F1 B1 F4 85.4(5) . 5_566 ?
F2 B1 F4 105.9(8) . . ?
F2 B1 F4 74.1(8) 5_566 . ?
F3 B1 F4 77.6(6) 5_566 . ?
F3 B1 F4 102.4(6) . . ?
F1 B1 F4 85.4(5) 5_566 . ?
F1 B1 F4 94.6(5) . . ?
F4 B1 F4 180.0(6) 5_566 . ?
F6 B2 F6 180.0(6) 7_556 . ?
F6 B2 F8 122.1(13) 7_556 7_556 ?
F6 B2 F8 57.9(13) . 7_556 ?
F6 B2 F8 57.9(13) 7_556 . ?
F6 B2 F8 122.1(13) . . ?
F8 B2 F8 180(2) 7_556 . ?
F6 B2 F7 62.9(12) 7_556 . ?
F6 B2 F7 117.1(12) . . ?
F8 B2 F7 66.5(10) 7_556 . ?
F8 B2 F7 113.5(10) . . ?
F6 B2 F7 117.1(12) 7_556 7_556 ?
F6 B2 F7 62.9(12) . 7_556 ?
F8 B2 F7 113.5(10) 7_556 7_556 ?
F8 B2 F7 66.5(10) . 7_556 ?
F7 B2 F7 180.0(15) . 7_556 ?
F6 B2 F5 99.6(11) 7_556 7_556 ?
F6 B2 F5 80.4(11) . 7_556 ?
F8 B2 F5 99.9(9) 7_556 7_556 ?
F8 B2 F5 80.1(9) . 7_556 ?
F7 B2 F5 82.7(6) . 7_556 ?
F7 B2 F5 97.3(6) 7_556 7_556 ?
F6 B2 F5 80.4(11) 7_556 . ?
F6 B2 F5 99.6(11) . . ?
F8 B2 F5 80.1(9) 7_556 . ?
F8 B2 F5 99.9(9) . . ?
F7 B2 F5 97.3(6) . . ?
F7 B2 F5 82.7(6) 7_556 . ?
F5 B2 F5 180.0(9) 7_556 . ?

loop_
_geom_bond_atom_site_label_1
_geom_bond_atom_site_label_2
_geom_bond_distance
_geom_bond_site_symmetry_2
_geom_bond_publ_flag
Ag1 N74 2.153(4) 4_556 ?
Ag1 N7 2.459(4) . ?
Ag1 S4 2.5423(13) . ?
Ag1 S1 2.5551(13) . ?
N7 C71 1.468(5) . ?
N7 C8 1.478(6) . ?
N7 C6 1.489(6) . ?
C8 C9 1.526(7) . ?
C9 S1 1.814(5) . ?
S1 C2 1.820(5) . ?
C2 C3 1.521(7) . ?
C3 S4 1.813(5) . ?
S4 C5 1.822(6) . ?
C5 C6 1.522(7) . ?
C71 C72 1.523(7) . ?
C72 C73 1.459(6) . ?
C73 N74 1.137(6) . ?
N74 Ag1 2.153(4) 4_546 ?
B1 F2 1.218(9) . ?
B1 F2 1.218(9) 5_566 ?
B1 F3 1.347(9) 5_566 ?
B1 F3 1.347(10) . ?
B1 F1 1.410(7) 5_566 ?
B1 F1 1.410(7) . ?
B1 F4 1.579(8) 5_566 ?
B1 F4 1.579(8) . ?
B2 F6 1.274(11) 7_556 ?
B2 F6 1.274(11) . ?
B2 F8 1.274(10) 7_556 ?
B2 F8 1.274(10) . ?
B2 F7 1.341(8) . ?
B2 F7 1.341(8) 7_556 ?
B2 F5 1.524(9) 7_556 ?
B2 F5 1.524(9) . ?

loop_
_geom_torsion_atom_site_label_1
_geom_torsion_atom_site_label_2
_geom_torsion_atom_site_label_3
_geom_torsion_atom_site_label_4
_geom_torsion
_geom_torsion_site_symmetry_1
_geom_torsion_site_symmetry_2
_geom_torsion_site_symmetry_3
_geom_torsion_site_symmetry_4
_geom_torsion_publ_flag
N74 Ag1 N7 C71 -9.1(3) 4_556 . . . ?
S4 Ag1 N7 C71 -144.4(3) . . . . ?
S1 Ag1 N7 C71 127.2(3) . . . . ?
N74 Ag1 N7 C8 -134.4(3) 4_556 . . . ?
S4 Ag1 N7 C8 90.3(3) . . . . ?
S1 Ag1 N7 C8 1.9(3) . . . . ?
N74 Ag1 N7 C6 105.8(3) 4_556 . . . ?
S4 Ag1 N7 C6 -29.5(3) . . . . ?
S1 Ag1 N7 C6 -118.0(3) . . . . ?
C71 N7 C8 C9 -97.8(5) . . . . ?
C6 N7 C8 C9 140.5(4) . . . . ?
Ag1 N7 C8 C9 25.4(4) . . . . ?
N7 C8 C9 S1 -53.8(5) . . . . ?
C8 C9 S1 C2 -55.1(4) . . . . ?
C8 C9 S1 Ag1 46.9(4) . . . . ?
N74 Ag1 S1 C9 89.7(3) 4_556 . . . ?
N7 Ag1 S1 C9 -21.92(19) . . . . ?
S4 Ag1 S1 C9 -103.61(17) . . . . ?
N74 Ag1 S1 C2 -167.3(3) 4_556 . . . ?
N7 Ag1 S1 C2 81.0(2) . . . . ?
S4 Ag1 S1 C2 -0.7(2) . . . . ?
C9 S1 C2 C3 124.1(4) . . . . ?
Ag1 S1 C2 C3 27.5(4) . . . . ?
S1 C2 C3 S4 -54.7(6) . . . . ?
C2 C3 S4 C5 -55.3(5) . . . . ?
C2 C3 S4 Ag1 45.9(4) . . . . ?
N74 Ag1 S4 C3 147.4(2) 4_556 . . . ?
N7 Ag1 S4 C3 -101.1(2) . . . . ?
S1 Ag1 S4 C3 -19.51(19) . . . . ?
N74 Ag1 S4 C5 -107.5(2) 4_556 . . . ?
N7 Ag1 S4 C5 4.01(19) . . . . ?
S1 Ag1 S4 C5 85.60(18) . . . . ?
C3 S4 C5 C6 122.1(4) . . . . ?
Ag1 S4 C5 C6 22.6(4) . . . . ?
C71 N7 C6 C5 171.2(4) . . . . ?
C8 N7 C6 C5 -64.4(6) . . . . ?
Ag1 N7 C6 C5 55.6(5) . . . . ?
S4 C5 C6 N7 -56.8(6) . . . . ?
C8 N7 C71 C72 63.9(5) . . . . ?
C6 N7 C71 C72 -172.5(4) . . . . ?
Ag1 N7 C71 C72 -60.7(4) . . . . ?
N7 C71 C72 C73 168.8(4) . . . . ?
C71 C72 C73 N74 -28(21) . . . . ?
C72 C73 N74 Ag1 36(23) . . . 4_546 ?
